data_4080002
loop_
_publ_author_name
'Muraoka, Takako'
'Motohashi, Hideaki'
'Tomura, Hiroki'
'Ueno, Keiji'

_publ_section_title
;
 Photoinduced Formal Gallylene Transfer from Gallium-Bridged Dimetallic
 Complexes to 16-Electron Metal Fragments
;
_journal_issue 2
_journal_name_full Organometallics
_journal_page_first 643
_journal_paper_doi 10.1021/om301148y
_journal_volume 32
_journal_year 2013
_chemical_formula_moiety 'C39 H29 Fe3 Ga1 O8 P2'
_chemical_formula_sum 'C71 H62 Cl4 Fe4 Ga2 O7 P4'
_chemical_formula_weight 1655.73
_chemical_name_systematic
;
 ?
;
_space_group_IT_number 2
_symmetry_cell_setting triclinic
_symmetry_space_group_name_Hall '-P 1'
_symmetry_space_group_name_H-M 'P -1'
_atom_sites_solution_hydrogens geom
_atom_sites_solution_primary direct
_atom_sites_solution_secondary difmap
_audit_creation_method SHELXL-97
_cell_angle_alpha 82.28(4)
_cell_angle_beta 85.75(4)
_cell_angle_gamma 63.85(3)
_cell_formula_units_Z 2
_cell_length_a 14.7453(14)
_cell_length_b 14.752(4)
_cell_length_c 17.575(4)
_cell_measurement_reflns_used 468
_cell_measurement_temperature 150(2)
_cell_measurement_theta_max 33.73
_cell_measurement_theta_min 1.54
_cell_volume 3400.1(16)
_computing_cell_refinement 'CrystalClear (Rigaku Corp., 2000)'
_computing_data_collection 'CrystalClear (Rigaku Corp., 2000)'
_computing_data_reduction 'CrystalClear (Rigaku Corp., 2000)'
_computing_molecular_graphics 'Ortep-3 for Windows (Farrugia, 1997)'
_computing_publication_material 'WinGX publication routines (Farrugia, 1999)'
_computing_structure_refinement 'SHELXL-97 (Sheldrick, 1997)'
_computing_structure_solution 'SHELXS-86 (Sheldrick, 1986)'
_diffrn_ambient_temperature 150(2)
_diffrn_detector_area_resol_mean 10.0
_diffrn_measured_fraction_theta_full 0.914
_diffrn_measured_fraction_theta_max 0.914
_diffrn_measurement_device_type 'Rigaku RAXIS-IV Imaging Plate'
_diffrn_measurement_method dtprofit.ref
_diffrn_radiation_monochromator graphite
_diffrn_radiation_source 'rotating anode'
_diffrn_radiation_type MoK\a
_diffrn_radiation_wavelength 0.71073
_diffrn_reflns_av_R_equivalents 0.0176
_diffrn_reflns_av_sigmaI/netI 0.0264
_diffrn_reflns_limit_h_max 19
_diffrn_reflns_limit_h_min -19
_diffrn_reflns_limit_k_max 19
_diffrn_reflns_limit_k_min -19
_diffrn_reflns_limit_l_max 22
_diffrn_reflns_limit_l_min -20
_diffrn_reflns_number 28258
_diffrn_reflns_theta_full 27.50
_diffrn_reflns_theta_max 27.50
_diffrn_reflns_theta_min 1.55
_exptl_absorpt_coefficient_mu 1.917
_exptl_absorpt_correction_T_max 1.0000
_exptl_absorpt_correction_T_min 0.8262
_exptl_absorpt_correction_type multi-scan
_exptl_crystal_colour red
_exptl_crystal_density_diffrn 1.617
_exptl_crystal_density_method 'not measured'
_exptl_crystal_description prism
_exptl_crystal_F_000 1676
_exptl_crystal_size_max 0.25
_exptl_crystal_size_mid 0.2
_exptl_crystal_size_min 0.1
_refine_diff_density_max 0.990
_refine_diff_density_min -0.937
_refine_diff_density_rms 0.089
_refine_ls_extinction_method none
_refine_ls_goodness_of_fit_ref 1.066
_refine_ls_hydrogen_treatment mixed
_refine_ls_matrix_type full
_refine_ls_number_parameters 831
_refine_ls_number_reflns 14277
_refine_ls_number_restraints 0
_refine_ls_restrained_S_all 1.066
_refine_ls_R_factor_all 0.0541
_refine_ls_R_factor_gt 0.0524
_refine_ls_shift/su_max 0.011
_refine_ls_shift/su_mean 0.001
_refine_ls_structure_factor_coef Fsqd
_refine_ls_weighting_details 'calc w=1/[\s^2^(Fo^2^)+(0.0503P)^2^+11.2471P] where P=(Fo^2^+2Fc^2^)/3'
_refine_ls_weighting_scheme calc
_refine_ls_wR_factor_gt 0.1229
_refine_ls_wR_factor_ref 0.1239
_reflns_number_gt 13913
_reflns_number_total 14277
_reflns_threshold_expression >2sigma(I)
_cod_data_source_file om301148y_si_002.cif
_cod_data_source_block 8
_cod_depositor_comments
;
The following automatic conversions were performed:

'_exptl_absorpt_correction_type' value 'Multi-scan' changed to
'multi-scan' according to
/home/saulius/struct/CIF-dictionaries/cif_core.dic dictionary named
'cif_core.dic' version 2.4.2 from 2011-04-26.

Automatic conversion script
Id: cif_fix_values 1891 2012-01-12 08:04:46Z andrius 
;
_cod_original_cell_volume 3399.9(13)
_cod_database_code 4080002

loop_
_symmetry_equiv_pos_as_xyz
'x, y, z'
'-x, -y, -z'

loop_
_atom_site_label
_atom_site_type_symbol
_atom_site_fract_x
_atom_site_fract_y
_atom_site_fract_z
_atom_site_U_iso_or_equiv
_atom_site_adp_type
_atom_site_occupancy
_atom_site_symmetry_multiplicity
_atom_site_calc_flag
_atom_site_refinement_flags
Fe1 Fe 0.33206(4) 0.16603(4) 0.17373(3) 0.02152(12) Uani 1 1 d .
Fe2 Fe 0.32086(4) 0.18063(4) 0.32547(3) 0.02167(11) Uani 1 1 d .
Fe3 Fe 0.59182(4) 0.24210(4) 0.23109(3) 0.01991(11) Uani 1 1 d .
Fe4 Fe 0.28784(4) -0.10848(4) 0.26715(3) 0.01949(11) Uani 1 1 d .
Ga1 Ga 0.45524(3) 0.20279(3) 0.23363(2) 0.02041(9) Uani 1 1 d .
Ga2 Ga 0.31499(3) 0.03558(3) 0.26936(2) 0.02038(9) Uani 1 1 d .
P1 P 0.53843(7) 0.35722(7) 0.14219(5) 0.02031(18) Uani 1 1 d .
P2 P 0.67040(6) 0.13838(7) 0.13703(5) 0.01934(18) Uani 1 1 d .
P3 P 0.14658(7) -0.04126(7) 0.34289(5) 0.02071(18) Uani 1 1 d .
P4 P 0.35678(7) -0.17475(7) 0.37160(5) 0.02137(18) Uani 1 1 d .
O1 O 0.1563(2) 0.3398(2) 0.24571(19) 0.0374(7) Uani 1 1 d .
O2 O 0.3265(2) 0.3219(3) 0.05911(19) 0.0418(8) Uani 1 1 d .
O3 O 0.5015(2) -0.0148(3) 0.1033(2) 0.0405(7) Uani 1 1 d .
O4 O 0.1772(2) 0.1479(3) 0.09679(18) 0.0420(8) Uani 1 1 d .
O5 O 0.4979(3) 0.0341(3) 0.3991(2) 0.0457(9) Uani 1 1 d .
O6 O 0.2879(3) 0.3681(2) 0.39445(18) 0.0386(7) Uani 1 1 d .
O7 O 0.1554(2) 0.1813(2) 0.43761(18) 0.0385(7) Uani 1 1 d .
C1 C 0.2319(3) 0.2644(3) 0.2460(2) 0.0250(7) Uani 1 1 d .
C2 C 0.3334(3) 0.2622(3) 0.1074(2) 0.0281(8) Uani 1 1 d .
C3 C 0.4395(3) 0.0548(3) 0.1339(2) 0.0281(8) Uani 1 1 d .
C4 C 0.2364(3) 0.1526(3) 0.1313(2) 0.0280(8) Uani 1 1 d .
C5 C 0.4286(3) 0.0895(3) 0.3674(2) 0.0305(9) Uani 1 1 d .
C6 C 0.3064(3) 0.2948(3) 0.3638(2) 0.0287(8) Uani 1 1 d .
C7 C 0.2189(3) 0.1764(3) 0.3898(2) 0.0272(8) Uani 1 1 d .
C8 C 0.5610(3) 0.2992(3) 0.0465(2) 0.0235(7) Uani 1 1 d .
H8A H 0.4995 0.3330 0.0171 0.028 Uiso 1 1 calc R
H8B H 0.6131 0.3126 0.0171 0.028 Uiso 1 1 calc R
C9 C 0.5928(3) 0.1850(3) 0.0561(2) 0.0209(7) Uani 1 1 d .
H9A H 0.6298 0.1546 0.0111 0.025 Uiso 1 1 calc R
H9B H 0.5343 0.1708 0.0646 0.025 Uiso 1 1 calc R
C10 C 0.6094(3) 0.4354(3) 0.1254(2) 0.0243(7) Uani 1 1 d .
C11 C 0.5641(3) 0.5409(3) 0.1263(2) 0.0298(8) Uani 1 1 d .
H11 H 0.4947 0.5757 0.1342 0.036 Uiso 1 1 calc R
C12 C 0.6236(3) 0.5930(3) 0.1154(3) 0.0369(10) Uani 1 1 d .
H12 H 0.5929 0.6633 0.1152 0.044 Uiso 1 1 calc R
C13 C 0.7286(3) 0.5425(3) 0.1045(3) 0.0367(10) Uani 1 1 d .
H13 H 0.7668 0.5791 0.0976 0.044 Uiso 1 1 calc R
C14 C 0.7750(3) 0.4381(3) 0.1042(3) 0.0313(9) Uani 1 1 d .
H14 H 0.8446 0.4038 0.0970 0.038 Uiso 1 1 calc R
C15 C 0.7156(3) 0.3851(3) 0.1147(2) 0.0294(8) Uani 1 1 d .
H15 H 0.7467 0.3149 0.1148 0.035 Uiso 1 1 calc R
C16 C 0.4056(3) 0.4532(3) 0.1495(2) 0.0237(7) Uani 1 1 d .
C17 C 0.3636(3) 0.5150(3) 0.0863(2) 0.0281(8) Uani 1 1 d .
H17 H 0.3995 0.5117 0.0401 0.034 Uiso 1 1 calc R
C18 C 0.2626(3) 0.5849(3) 0.0934(3) 0.0329(9) Uani 1 1 d .
H18 H 0.2325 0.6291 0.0500 0.040 Uiso 1 1 calc R
C19 C 0.2008(3) 0.5944(3) 0.1620(3) 0.0333(9) Uani 1 1 d .
H19 H 0.1335 0.6421 0.1619 0.040 Uiso 1 1 calc R
C20 C 0.2412(3) 0.5345(3) 0.2246(3) 0.0317(9) Uani 1 1 d .
H20 H 0.2047 0.5381 0.2705 0.038 Uiso 1 1 calc R
C21 C 0.3438(3) 0.4641(3) 0.2181(2) 0.0275(8) Uani 1 1 d .
H21 H 0.3739 0.4211 0.2620 0.033 Uiso 1 1 calc R
C22 C 0.7953(3) 0.1287(3) 0.0914(2) 0.0219(7) Uani 1 1 d .
C23 C 0.8712(3) 0.1130(3) 0.1378(2) 0.0273(8) Uani 1 1 d .
H23 H 0.8644 0.1001 0.1906 0.033 Uiso 1 1 calc R
C24 C 0.9616(3) 0.1161(3) 0.1059(3) 0.0341(9) Uani 1 1 d .
H24 H 1.0120 0.1059 0.1394 0.041 Uiso 1 1 calc R
C25 C 0.9789(3) 0.1334(3) 0.0282(3) 0.0324(9) Uani 1 1 d .
H25 H 1.0385 0.1358 0.0093 0.039 Uiso 1 1 calc R
C26 C 0.9056(3) 0.1466(3) -0.0185(2) 0.0300(8) Uani 1 1 d .
H26 H 0.9139 0.1568 -0.0714 0.036 Uiso 1 1 calc R
C27 C 0.8144(3) 0.1448(3) 0.0133(2) 0.0271(8) Uani 1 1 d .
H27 H 0.7643 0.1551 -0.0205 0.033 Uiso 1 1 calc R
C28 C 0.6966(3) 0.0049(3) 0.1486(2) 0.0234(7) Uani 1 1 d .
C29 C 0.6676(3) -0.0303(3) 0.2194(2) 0.0290(8) Uani 1 1 d .
H29 H 0.6397 0.0114 0.2583 0.035 Uiso 1 1 calc R
C30 C 0.6823(4) -0.1300(3) 0.2287(3) 0.0385(10) Uani 1 1 d .
H30 H 0.6632 -0.1561 0.2750 0.046 Uiso 1 1 calc R
C31 C 0.7274(4) -0.1960(3) 0.1678(3) 0.0415(11) Uani 1 1 d .
H31 H 0.7369 -0.2632 0.1769 0.050 Uiso 1 1 calc R
C32 C 0.7567(4) -0.1622(3) 0.0968(3) 0.0390(10) Uani 1 1 d .
H32 H 0.7842 -0.2040 0.0579 0.047 Uiso 1 1 calc R
C33 C 0.7421(3) -0.0621(3) 0.0881(2) 0.0297(8) Uani 1 1 d .
H33 H 0.7618 -0.0363 0.0420 0.036 Uiso 1 1 calc R
C34 C 0.6018(3) 0.1949(3) 0.3470(2) 0.0324(9) Uani 1 1 d .
H34 H 0.5813 0.1464 0.3705 0.039 Uiso 1 1 calc R
C35 C 0.5424(3) 0.3007(4) 0.3426(2) 0.0355(9) Uani 1 1 d .
H35 H 0.4774 0.3352 0.3623 0.043 Uiso 1 1 calc R
C36 C 0.6042(4) 0.3432(3) 0.3011(2) 0.0361(10) Uani 1 1 d .
H36 H 0.5845 0.4125 0.2886 0.043 Uiso 1 1 calc R
C37 C 0.7018(3) 0.2641(3) 0.2810(2) 0.0320(9) Uani 1 1 d .
H37 H 0.7547 0.2733 0.2545 0.038 Uiso 1 1 calc R
C38 C 0.7004(3) 0.1719(3) 0.3094(2) 0.0310(9) Uani 1 1 d .
H38 H 0.7525 0.1075 0.3052 0.037 Uiso 1 1 calc R
C39 C 0.1740(3) -0.0545(3) 0.4448(2) 0.0251(7) Uani 1 1 d .
H39A H 0.1349 0.0093 0.4660 0.030 Uiso 1 1 calc R
H39B H 0.1573 -0.1062 0.4734 0.030 Uiso 1 1 calc R
C40 C 0.2866(3) -0.0848(3) 0.4495(2) 0.0258(8) Uani 1 1 d .
H40A H 0.3110 -0.1192 0.5000 0.031 Uiso 1 1 calc R
H40B H 0.2990 -0.0248 0.4407 0.031 Uiso 1 1 calc R
C41 C 0.0519(3) 0.0909(3) 0.3356(2) 0.0223(7) Uani 1 1 d .
C42 C -0.0326(3) 0.1296(3) 0.3914(2) 0.0329(9) Uani 1 1 d .
H42 H -0.0380 0.0837 0.4311 0.039 Uiso 1 1 calc R
C43 C -0.1037(3) 0.2288(3) 0.3882(3) 0.0384(10) Uani 1 1 d .
H43 H -0.1555 0.2513 0.4247 0.046 Uiso 1 1 calc R
C44 C -0.0933(3) 0.2920(3) 0.3284(3) 0.0398(11) Uani 1 1 d .
H44 H -0.1385 0.3605 0.3236 0.048 Uiso 1 1 calc R
C45 C -0.0128(3) 0.2543(3) 0.2719(3) 0.0410(11) Uani 1 1 d .
H45 H -0.0095 0.2998 0.2310 0.049 Uiso 1 1 calc R
C46 C 0.0601(3) 0.1538(3) 0.2754(2) 0.0304(9) Uani 1 1 d .
H46 H 0.1112 0.1314 0.2385 0.036 Uiso 1 1 calc R
C47 C 0.0578(3) -0.0991(3) 0.3403(2) 0.0267(8) Uani 1 1 d .
C48 C 0.0039(3) -0.0756(3) 0.2768(3) 0.0344(10) Uani 1 1 d .
H48 H 0.0101 -0.0293 0.2378 0.041 Uiso 1 1 calc R
C49 C -0.0611(4) -0.1180(4) 0.2674(3) 0.0457(12) Uani 1 1 d .
H49 H -0.0972 -0.0994 0.2222 0.055 Uiso 1 1 calc R
C50 C -0.0735(4) -0.1859(4) 0.3222(3) 0.0513(14) Uani 1 1 d .
H50 H -0.1177 -0.2138 0.3160 0.062 Uiso 1 1 calc R
C51 C -0.0198(5) -0.2102(4) 0.3848(3) 0.0533(14) Uani 1 1 d .
H51 H -0.0257 -0.2571 0.4234 0.064 Uiso 1 1 calc R
C52 C 0.0452(4) -0.1678(4) 0.3945(3) 0.0394(11) Uani 1 1 d .
H52 H 0.0815 -0.1870 0.4396 0.047 Uiso 1 1 calc R
C53 C 0.4921(3) -0.2184(3) 0.3797(2) 0.0274(8) Uani 1 1 d .
C54 C 0.5629(3) -0.2988(3) 0.3342(3) 0.0365(10) Uani 1 1 d .
H54 H 0.5372 -0.3218 0.2983 0.044 Uiso 1 1 calc R
C55 C 0.6654(3) -0.3406(4) 0.3431(3) 0.0458(12) Uani 1 1 d .
H55 H 0.7098 -0.3920 0.3149 0.055 Uiso 1 1 calc R
C56 C 0.6991(4) -0.3023(4) 0.3966(3) 0.0492(14) Uani 1 1 d .
H56 H 0.7682 -0.3289 0.4044 0.059 Uiso 1 1 calc R
C57 C 0.6305(4) -0.2215(4) 0.4412(3) 0.0454(12) Uani 1 1 d .
H57 H 0.6568 -0.1974 0.4759 0.054 Uiso 1 1 calc R
C58 C 0.5278(3) -0.1805(3) 0.4329(3) 0.0344(9) Uani 1 1 d .
H58 H 0.4838 -0.1296 0.4617 0.041 Uiso 1 1 calc R
C59 C 0.3436(3) -0.2882(3) 0.4144(2) 0.0250(7) Uani 1 1 d .
C60 C 0.2885(4) -0.3289(3) 0.3836(3) 0.0359(10) Uani 1 1 d .
H60 H 0.2567 -0.2980 0.3370 0.043 Uiso 1 1 calc R
C61 C 0.2783(4) -0.4126(4) 0.4183(3) 0.0455(12) Uani 1 1 d .
H61 H 0.2410 -0.4384 0.3956 0.055 Uiso 1 1 calc R
C62 C 0.3223(4) -0.4558(3) 0.4841(3) 0.0389(10) Uani 1 1 d .
H62 H 0.3171 -0.5133 0.5087 0.047 Uiso 1 1 calc R
C63 C 0.3762(3) -0.4152(3) 0.5162(3) 0.0351(9) Uani 1 1 d .
H63 H 0.4063 -0.4455 0.5634 0.042 Uiso 1 1 calc R
C64 C 0.3875(3) -0.3320(3) 0.4816(2) 0.0316(9) Uani 1 1 d .
H64 H 0.4250 -0.3066 0.5045 0.038 Uiso 1 1 calc R
C65 C 0.3996(3) -0.1805(3) 0.1764(2) 0.0330(9) Uani 1 1 d .
H65 H 0.4673 -0.1934 0.1743 0.040 Uiso 1 1 calc R
C66 C 0.3201(3) -0.0949(3) 0.1478(2) 0.0298(8) Uani 1 1 d .
H66 H 0.3242 -0.0378 0.1214 0.036 Uiso 1 1 calc R
C67 C 0.2290(3) -0.1058(3) 0.1643(2) 0.0285(8) Uani 1 1 d .
H67 H 0.1643 -0.0567 0.1513 0.034 Uiso 1 1 calc R
C68 C 0.2524(3) -0.2009(3) 0.2027(2) 0.0314(9) Uani 1 1 d .
H68 H 0.2079 -0.2288 0.2198 0.038 Uiso 1 1 calc R
C69 C 0.3571(3) -0.2465(3) 0.2105(3) 0.0352(9) Uani 1 1 d .
H69 H 0.3943 -0.3116 0.2348 0.042 Uiso 1 1 calc R
Cl81 Cl 0.91820(18) 0.45054(19) 0.46205(15) 0.0635(8) Uani 0.650(5) 1 d P
Cl82 Cl 0.9754(3) 0.5443(2) 0.3270(3) 0.153(3) Uani 0.650(5) 1 d P
C80 C 1.0173(6) 0.4425(7) 0.3907(6) 0.057(2) Uani 0.650(5) 1 d P
H80A H 1.0759 0.4375 0.4159 0.068 Uiso 0.650(5) 1 calc PR
H80B H 1.0374 0.3821 0.3651 0.068 Uiso 0.650(5) 1 calc PR
Cl92 Cl 0.0524(2) 0.3910(3) 0.0507(3) 0.114(2) Uani 0.571(5) 1 d P
Cl91 Cl -0.0226(4) 0.5983(4) 0.0975(6) 0.246(6) Uani 0.571(5) 1 d P
C90 C 0.0757(8) 0.4794(8) 0.0926(8) 0.071(3) Uani 0.571(5) 1 d P
H90A H 0.0986 0.4505 0.1445 0.085 Uiso 0.571(5) 1 calc PR
H90B H 0.1310 0.4878 0.0644 0.085 Uiso 0.571(5) 1 calc PR

loop_
_atom_site_aniso_label
_atom_site_aniso_U_11
_atom_site_aniso_U_22
_atom_site_aniso_U_33
_atom_site_aniso_U_23
_atom_site_aniso_U_13
_atom_site_aniso_U_12
Fe1 0.0211(2) 0.0287(3) 0.0185(3) 0.0048(2) -0.00423(18) -0.0157(2)
Fe2 0.0256(3) 0.0240(2) 0.0188(3) 0.0020(2) -0.00115(19) -0.0150(2)
Fe3 0.0202(2) 0.0252(2) 0.0167(3) 0.00294(19) -0.00499(18) -0.0128(2)
Fe4 0.0219(2) 0.0201(2) 0.0166(3) 0.00072(19) -0.00326(18) -0.00966(19)
Ga1 0.02034(18) 0.02486(19) 0.0188(2) 0.00332(15) -0.00375(14) -0.01341(15)
Ga2 0.02140(18) 0.02196(18) 0.0190(2) 0.00225(15) -0.00258(14) -0.01152(15)
P1 0.0211(4) 0.0221(4) 0.0186(5) 0.0029(3) -0.0026(3) -0.0113(3)
P2 0.0176(4) 0.0229(4) 0.0189(4) 0.0028(3) -0.0037(3) -0.0109(3)
P3 0.0221(4) 0.0219(4) 0.0188(5) 0.0030(3) -0.0020(3) -0.0114(3)
P4 0.0245(4) 0.0202(4) 0.0192(5) 0.0015(3) -0.0053(3) -0.0098(3)
O1 0.0295(15) 0.0332(15) 0.0426(19) 0.0050(13) -0.0039(12) -0.0095(13)
O2 0.0449(18) 0.0465(18) 0.0371(18) 0.0233(15) -0.0140(14) -0.0284(15)
O3 0.0311(15) 0.0453(18) 0.047(2) -0.0127(15) 0.0033(13) -0.0170(14)
O4 0.0397(17) 0.071(2) 0.0287(16) 0.0085(16) -0.0112(13) -0.0388(17)
O5 0.0471(19) 0.0411(18) 0.049(2) 0.0224(16) -0.0237(16) -0.0235(15)
O6 0.059(2) 0.0326(15) 0.0324(18) -0.0051(13) 0.0022(14) -0.0273(15)
O7 0.0452(18) 0.0459(18) 0.0327(17) -0.0055(14) 0.0113(13) -0.0290(15)
C1 0.0237(17) 0.0279(18) 0.027(2) 0.0015(15) 0.0001(14) -0.0164(15)
C2 0.0218(17) 0.035(2) 0.030(2) 0.0035(17) -0.0060(14) -0.0152(15)
C3 0.0246(18) 0.040(2) 0.027(2) 0.0020(17) -0.0049(15) -0.0221(17)
C4 0.0277(18) 0.041(2) 0.0200(19) 0.0072(16) -0.0016(14) -0.0215(17)
C5 0.037(2) 0.034(2) 0.029(2) 0.0061(17) -0.0045(16) -0.0255(18)
C6 0.0321(19) 0.0296(19) 0.024(2) 0.0065(16) -0.0015(15) -0.0161(16)
C7 0.0311(19) 0.0249(18) 0.027(2) 0.0016(15) -0.0022(15) -0.0143(15)
C8 0.0242(17) 0.0248(17) 0.0221(19) 0.0046(14) -0.0039(13) -0.0128(14)
C9 0.0204(16) 0.0251(17) 0.0193(18) 0.0002(14) -0.0027(13) -0.0122(13)
C10 0.0316(19) 0.0267(18) 0.0192(19) -0.0006(14) -0.0022(14) -0.0171(15)
C11 0.0288(19) 0.0266(18) 0.033(2) -0.0039(16) 0.0021(15) -0.0113(15)
C12 0.043(2) 0.0232(19) 0.048(3) -0.0059(18) 0.0051(19) -0.0173(17)
C13 0.039(2) 0.035(2) 0.047(3) -0.0024(19) -0.0007(19) -0.0272(19)
C14 0.0267(19) 0.031(2) 0.039(2) -0.0003(17) -0.0005(16) -0.0169(16)
C15 0.032(2) 0.0246(18) 0.034(2) 0.0021(16) -0.0037(16) -0.0156(16)
C16 0.0240(17) 0.0244(17) 0.0230(19) 0.0028(14) -0.0020(13) -0.0121(14)
C17 0.0317(19) 0.0274(18) 0.024(2) 0.0023(15) -0.0011(15) -0.0130(16)
C18 0.030(2) 0.0285(19) 0.035(2) 0.0027(17) -0.0105(16) -0.0088(16)
C19 0.0260(19) 0.0297(19) 0.041(3) -0.0018(18) -0.0068(16) -0.0092(16)
C20 0.0262(19) 0.032(2) 0.033(2) -0.0034(17) 0.0055(15) -0.0104(16)
C21 0.0294(19) 0.0241(17) 0.026(2) 0.0036(15) -0.0005(15) -0.0110(15)
C22 0.0207(16) 0.0219(16) 0.0248(19) 0.0013(14) -0.0048(13) -0.0114(13)
C23 0.0237(17) 0.0295(19) 0.025(2) 0.0049(15) -0.0039(14) -0.0098(15)
C24 0.0223(18) 0.040(2) 0.040(2) 0.0069(19) -0.0111(16) -0.0151(17)
C25 0.0216(17) 0.037(2) 0.038(2) 0.0047(18) 0.0001(15) -0.0144(16)
C26 0.0272(19) 0.038(2) 0.026(2) 0.0028(17) 0.0016(15) -0.0171(16)
C27 0.0241(18) 0.036(2) 0.023(2) 0.0012(16) -0.0020(14) -0.0157(16)
C28 0.0172(15) 0.0232(17) 0.029(2) 0.0034(14) -0.0047(13) -0.0095(13)
C29 0.0317(19) 0.0282(19) 0.027(2) 0.0026(16) -0.0044(15) -0.0140(16)
C30 0.047(3) 0.033(2) 0.037(3) 0.0088(19) -0.0035(19) -0.022(2)
C31 0.056(3) 0.027(2) 0.042(3) 0.0036(19) -0.006(2) -0.020(2)
C32 0.047(3) 0.030(2) 0.037(3) -0.0054(18) -0.0005(19) -0.0135(19)
C33 0.0307(19) 0.0269(19) 0.032(2) 0.0011(16) 0.0008(15) -0.0142(16)
C34 0.042(2) 0.049(2) 0.0171(19) 0.0060(17) -0.0104(16) -0.031(2)
C35 0.033(2) 0.051(3) 0.022(2) -0.0070(19) -0.0043(16) -0.0166(19)
C36 0.054(3) 0.034(2) 0.026(2) 0.0008(17) -0.0167(19) -0.024(2)
C37 0.034(2) 0.045(2) 0.025(2) 0.0059(18) -0.0118(16) -0.0253(18)
C38 0.0299(19) 0.041(2) 0.023(2) 0.0055(17) -0.0141(15) -0.0167(17)
C39 0.0279(18) 0.0274(18) 0.0177(18) 0.0014(14) -0.0013(13) -0.0110(15)
C40 0.0335(19) 0.0232(17) 0.0203(19) 0.0013(14) -0.0071(14) -0.0120(15)
C41 0.0224(16) 0.0240(17) 0.0217(18) 0.0036(14) -0.0030(13) -0.0125(14)
C42 0.0286(19) 0.031(2) 0.030(2) 0.0032(17) 0.0044(16) -0.0079(16)
C43 0.029(2) 0.037(2) 0.040(3) -0.0035(19) -0.0027(17) -0.0067(18)
C44 0.028(2) 0.0253(19) 0.061(3) 0.0030(19) -0.015(2) -0.0078(16)
C45 0.030(2) 0.035(2) 0.057(3) 0.020(2) -0.0140(19) -0.0190(18)
C46 0.0247(18) 0.033(2) 0.033(2) 0.0107(17) -0.0048(15) -0.0159(16)
C47 0.0272(18) 0.0275(18) 0.027(2) 0.0026(15) -0.0022(14) -0.0150(15)
C48 0.0290(19) 0.038(2) 0.041(2) 0.0119(19) -0.0118(17) -0.0214(18)
C49 0.042(2) 0.049(3) 0.056(3) 0.013(2) -0.022(2) -0.031(2)
C50 0.054(3) 0.055(3) 0.064(4) 0.011(3) -0.014(3) -0.044(3)
C51 0.076(4) 0.053(3) 0.050(3) 0.016(2) -0.011(3) -0.050(3)
C52 0.058(3) 0.044(2) 0.030(2) 0.0091(19) -0.009(2) -0.037(2)
C53 0.0266(18) 0.0251(18) 0.026(2) 0.0096(15) -0.0075(14) -0.0100(15)
C54 0.032(2) 0.029(2) 0.042(3) 0.0039(18) -0.0040(18) -0.0087(17)
C55 0.031(2) 0.035(2) 0.059(3) 0.014(2) -0.002(2) -0.0071(18)
C56 0.030(2) 0.054(3) 0.055(3) 0.030(3) -0.018(2) -0.018(2)
C57 0.040(2) 0.055(3) 0.043(3) 0.021(2) -0.021(2) -0.026(2)
C58 0.036(2) 0.041(2) 0.030(2) 0.0080(18) -0.0105(17) -0.0221(19)
C59 0.0310(19) 0.0215(16) 0.0213(19) -0.0002(14) -0.0043(14) -0.0104(14)
C60 0.056(3) 0.0280(19) 0.030(2) 0.0067(17) -0.0169(19) -0.0245(19)
C61 0.079(4) 0.037(2) 0.036(3) 0.006(2) -0.019(2) -0.039(3)
C62 0.065(3) 0.0260(19) 0.030(2) 0.0052(17) -0.007(2) -0.025(2)
C63 0.048(2) 0.0274(19) 0.026(2) 0.0061(17) -0.0093(18) -0.0144(18)
C64 0.037(2) 0.0300(19) 0.028(2) 0.0076(16) -0.0120(16) -0.0163(17)
C65 0.031(2) 0.041(2) 0.023(2) -0.0128(17) 0.0019(15) -0.0094(17)
C66 0.046(2) 0.037(2) 0.0132(18) -0.0040(16) 0.0001(15) -0.0238(18)
C67 0.036(2) 0.033(2) 0.020(2) -0.0008(16) -0.0090(15) -0.0169(17)
C68 0.046(2) 0.035(2) 0.022(2) -0.0057(16) -0.0046(17) -0.0249(19)
C69 0.048(2) 0.0254(19) 0.025(2) -0.0100(16) -0.0026(17) -0.0075(17)
Cl81 0.0566(13) 0.0696(15) 0.0678(17) -0.0171(12) 0.0099(11) -0.0298(11)
Cl82 0.113(3) 0.0448(14) 0.217(5) 0.028(2) 0.113(3) 0.0114(15)
C80 0.035(4) 0.054(5) 0.081(7) -0.025(4) 0.017(4) -0.017(4)
Cl92 0.0518(17) 0.068(2) 0.234(6) -0.037(3) -0.020(2) -0.0287(15)
Cl91 0.079(3) 0.075(3) 0.568(16) -0.087(5) -0.148(6) 0.015(2)
C90 0.044(5) 0.045(5) 0.112(10) 0.017(6) -0.020(6) -0.014(4)

loop_
_atom_type_symbol
_atom_type_description
_atom_type_scat_dispersion_real
_atom_type_scat_dispersion_imag
_atom_type_scat_source
C C 0.0033 0.0016 'International Tables Vol C Tables 4.2.6.8 and 6.1.1.4'
H H 0.0000 0.0000 'International Tables Vol C Tables 4.2.6.8 and 6.1.1.4'
Fe Fe 0.3463 0.8444 'International Tables Vol C Tables 4.2.6.8 and 6.1.1.4'
Ga Ga 0.2307 1.6083 'International Tables Vol C Tables 4.2.6.8 and 6.1.1.4'
O O 0.0106 0.0060 'International Tables Vol C Tables 4.2.6.8 and 6.1.1.4'
P P 0.1023 0.0942 'International Tables Vol C Tables 4.2.6.8 and 6.1.1.4'
Cl Cl 0.1484 0.1585 'International Tables Vol C Tables 4.2.6.8 and 6.1.1.4'

loop_
_geom_angle_atom_site_label_1
_geom_angle_atom_site_label_2
_geom_angle_atom_site_label_3
_geom_angle
C2 Fe1 C4 96.01(18)
C2 Fe1 C3 99.24(19)
C4 Fe1 C3 95.91(19)
C2 Fe1 C1 93.49(18)
C4 Fe1 C1 92.49(18)
C3 Fe1 C1 163.90(16)
C2 Fe1 Ga1 80.70(13)
C4 Fe1 Ga1 174.31(15)
C3 Fe1 Ga1 89.22(11)
C1 Fe1 Ga1 83.12(11)
C2 Fe1 Ga2 175.32(13)
C4 Fe1 Ga2 80.81(12)
C3 Fe1 Ga2 84.55(12)
C1 Fe1 Ga2 83.26(10)
Ga1 Fe1 Ga2 102.18(4)
C2 Fe1 Fe2 121.47(15)
C4 Fe1 Fe2 119.17(13)
C3 Fe1 Fe2 119.54(13)
C1 Fe1 Fe2 44.52(11)
Ga1 Fe1 Fe2 59.69(4)
Ga2 Fe1 Fe2 58.05(3)
C5 Fe2 C6 102.84(19)
C5 Fe2 C7 104.57(18)
C6 Fe2 C7 89.60(18)
C5 Fe2 C1 158.36(19)
C6 Fe2 C1 88.63(17)
C7 Fe2 C1 93.65(17)
C5 Fe2 Ga2 84.49(14)
C6 Fe2 Ga2 172.06(13)
C7 Fe2 Ga2 85.55(13)
C1 Fe2 Ga2 85.41(12)
C5 Fe2 Ga1 79.25(14)
C6 Fe2 Ga1 86.68(13)
C7 Fe2 Ga1 175.20(12)
C1 Fe2 Ga1 83.23(11)
Ga2 Fe2 Ga1 97.80(4)
C5 Fe2 Fe1 109.20(16)
C6 Fe2 Fe1 122.45(12)
C7 Fe2 Fe1 124.74(13)
C1 Fe2 Fe1 49.63(13)
Ga2 Fe2 Fe1 56.49(4)
Ga1 Fe2 Fe1 55.49(3)
C38 Fe3 C34 42.33(17)
C38 Fe3 P1 144.26(12)
C34 Fe3 P1 149.69(14)
C38 Fe3 C37 40.03(16)
C34 Fe3 C37 68.08(16)
P1 Fe3 C37 105.04(12)
C38 Fe3 C36 66.83(18)
C34 Fe3 C36 64.75(17)
P1 Fe3 C36 90.51(12)
C37 Fe3 C36 40.51(18)
C38 Fe3 C35 68.31(18)
C34 Fe3 C35 38.53(18)
P1 Fe3 C35 111.17(13)
C37 Fe3 C35 67.81(17)
C36 Fe3 C35 38.53(17)
C38 Fe3 P2 97.20(14)
C34 Fe3 P2 124.87(14)
P1 Fe3 P2 85.42(5)
C37 Fe3 P2 106.89(14)
C36 Fe3 P2 144.38(14)
C35 Fe3 P2 163.28(12)
C38 Fe3 Ga1 120.54(12)
C34 Fe3 Ga1 86.23(12)
P1 Fe3 Ga1 94.95(5)
C37 Fe3 Ga1 153.97(12)
C36 Fe3 Ga1 124.68(14)
C35 Fe3 Ga1 89.66(12)
P2 Fe3 Ga1 90.94(4)
C67 Fe4 P4 155.34(12)
C67 Fe4 C66 39.97(16)
P4 Fe4 C66 141.87(12)
C67 Fe4 C68 38.38(15)
P4 Fe4 C68 117.07(12)
C66 Fe4 C68 64.88(16)
C67 Fe4 C69 62.75(17)
P4 Fe4 C69 95.83(12)
C66 Fe4 C69 61.77(17)
C68 Fe4 C69 37.76(17)
C67 Fe4 C65 64.22(17)
P4 Fe4 C65 107.10(12)
C66 Fe4 C65 36.33(16)
C68 Fe4 C65 64.60(17)
C69 Fe4 C65 37.78(17)
C67 Fe4 P3 102.51(13)
P4 Fe4 P3 82.88(5)
C66 Fe4 P3 135.18(13)
C68 Fe4 P3 102.08(13)
C69 Fe4 P3 133.10(13)
C65 Fe4 P3 165.81(12)
C67 Fe4 Ga2 110.95(12)
P4 Fe4 Ga2 92.89(5)
C66 Fe4 Ga2 85.88(12)
C68 Fe4 Ga2 148.54(11)
C69 Fe4 Ga2 136.40(13)
C65 Fe4 Ga2 99.00(13)
P3 Fe4 Ga2 90.34(4)
Fe3 Ga1 Fe1 153.56(3)
Fe3 Ga1 Fe2 141.53(3)
Fe1 Ga1 Fe2 64.81(2)
Fe4 Ga2 Fe1 136.54(3)
Fe4 Ga2 Fe2 157.14(3)
Fe1 Ga2 Fe2 65.46(3)
C16 P1 C10 103.14(17)
C16 P1 C8 109.98(17)
C10 P1 C8 101.80(16)
C16 P1 Fe3 117.21(13)
C10 P1 Fe3 114.20(12)
C8 P1 Fe3 109.32(11)
C9 P2 C28 101.51(17)
C9 P2 C22 100.46(16)
C28 P2 C22 99.68(16)
C9 P2 Fe3 108.14(13)
C28 P2 Fe3 122.28(13)
C22 P2 Fe3 121.21(12)
C41 P3 C39 97.27(18)
C41 P3 C47 96.97(17)
C39 P3 C47 104.73(18)
C41 P3 Fe4 126.61(12)
C39 P3 Fe4 113.54(13)
C47 P3 Fe4 114.37(14)
C53 P4 C59 100.53(17)
C53 P4 C40 109.30(19)
C59 P4 C40 99.61(17)
C53 P4 Fe4 119.92(14)
C59 P4 Fe4 116.32(13)
C40 P4 Fe4 109.09(12)
O1 C1 Fe2 132.3(3)
O1 C1 Fe1 141.8(3)
Fe2 C1 Fe1 85.85(15)
O2 C2 Fe1 171.1(4)
O3 C3 Fe1 173.7(3)
O4 C4 Fe1 172.9(3)
O5 C5 Fe2 174.9(4)
O6 C6 Fe2 171.9(3)
O7 C7 Fe2 171.2(4)
C9 C8 P1 114.0(2)
C8 C9 P2 104.4(2)
C11 C10 C15 118.4(3)
C11 C10 P1 123.3(3)
C15 C10 P1 118.2(3)
C12 C11 C10 119.4(4)
C11 C12 C13 121.7(4)
C14 C13 C12 119.7(4)
C13 C14 C15 118.9(4)
C14 C15 C10 121.8(4)
C17 C16 C21 117.7(4)
C17 C16 P1 117.8(3)
C21 C16 P1 124.5(3)
C16 C17 C18 116.2(4)
C17 C18 C19 125.7(4)
C20 C19 C18 118.8(4)
C19 C20 C21 115.9(4)
C20 C21 C16 125.7(4)
C23 C22 C27 115.1(3)
C23 C22 P2 118.7(3)
C27 C22 P2 125.9(3)
C22 C23 C24 120.2(4)
C25 C24 C23 124.0(4)
C26 C25 C24 116.5(4)
C25 C26 C27 119.7(4)
C22 C27 C26 124.5(4)
C29 C28 C33 121.2(3)
C29 C28 P2 115.2(3)
C33 C28 P2 123.5(3)
C30 C29 C28 116.6(4)
C29 C30 C31 121.7(4)
C32 C31 C30 122.5(4)
C33 C32 C31 115.5(4)
C32 C33 C28 122.5(4)
C35 C34 C38 110.4(4)
C35 C34 Fe3 75.9(2)
C38 C34 Fe3 66.9(2)
C34 C35 C36 104.6(4)
C34 C35 Fe3 65.5(2)
C36 C35 Fe3 68.4(3)
C35 C36 C37 111.1(4)
C35 C36 Fe3 73.1(2)
C37 C36 Fe3 67.3(2)
C38 C37 C36 106.4(4)
C38 C37 Fe3 67.7(2)
C36 C37 Fe3 72.2(2)
C37 C38 C34 107.5(4)
C37 C38 Fe3 72.3(2)
C34 C38 Fe3 70.8(2)
C40 C39 P3 106.6(3)
C39 C40 P4 108.3(3)
C46 C41 C42 119.8(4)
C46 C41 P3 117.3(3)
C42 C41 P3 122.9(3)
C43 C42 C41 124.2(4)
C44 C43 C42 115.4(4)
C43 C44 C45 120.9(4)
C46 C45 C44 123.7(4)
C41 C46 C45 115.9(4)
C48 C47 C52 115.6(4)
C48 C47 P3 117.1(3)
C52 C47 P3 127.1(3)
C47 C48 C49 121.9(4)
C50 C49 C48 121.8(5)
C51 C50 C49 116.6(4)
C50 C51 C52 121.7(4)
C47 C52 C51 122.3(4)
C58 C53 C54 120.6(4)
C58 C53 P4 119.3(3)
C54 C53 P4 119.9(3)
C55 C54 C53 122.1(5)
C54 C55 C56 116.2(5)
C55 C56 C57 122.5(4)
C58 C57 C56 121.3(5)
C57 C58 C53 117.2(5)
C64 C59 C60 118.0(4)
C64 C59 P4 117.3(3)
C60 C59 P4 124.7(3)
C61 C60 C59 123.0(4)
C62 C61 C60 118.7(4)
C61 C62 C63 119.0(4)
C64 C63 C62 122.7(4)
C59 C64 C63 118.5(4)
C66 C65 C69 105.2(4)
C66 C65 Fe4 67.9(2)
C69 C65 Fe4 69.7(2)
C65 C66 C67 109.5(4)
C65 C66 Fe4 75.7(2)
C67 C66 Fe4 67.4(2)
C68 C67 C66 108.8(4)
C68 C67 Fe4 74.0(2)
C66 C67 Fe4 72.6(2)
C67 C68 C69 105.3(4)
C67 C68 Fe4 67.6(2)
C69 C68 Fe4 72.9(2)
C68 C69 C65 111.1(4)
C68 C69 Fe4 69.3(2)
C65 C69 Fe4 72.6(2)
Cl82 C80 Cl81 109.9(4)
Cl91 C90 Cl92 117.7(6)

loop_
_geom_bond_atom_site_label_1
_geom_bond_atom_site_label_2
_geom_bond_distance
Fe1 C2 1.717(4)
Fe1 C4 1.739(4)
Fe1 C3 1.882(4)
Fe1 C1 2.056(4)
Fe1 Ga1 2.4509(9)
Fe1 Ga2 2.4670(12)
Fe1 Fe2 2.6914(10)
Fe2 C5 1.703(4)
Fe2 C6 1.817(4)
Fe2 C7 1.831(4)
Fe2 C1 1.892(4)
Fe2 Ga2 2.5104(11)
Fe2 Ga1 2.5677(12)
Fe3 C38 2.003(4)
Fe3 C34 2.057(4)
Fe3 P1 2.0580(15)
Fe3 C37 2.064(4)
Fe3 C36 2.131(4)
Fe3 C35 2.192(5)
Fe3 P2 2.2911(16)
Fe3 Ga1 2.3246(7)
Fe4 C67 2.050(4)
Fe4 P4 2.0681(14)
Fe4 C66 2.119(4)
Fe4 C68 2.131(4)
Fe4 C69 2.178(4)
Fe4 C65 2.216(4)
Fe4 P3 2.2840(15)
Fe4 Ga2 2.3352(9)
P1 C16 1.850(4)
P1 C10 1.855(4)
P1 C8 1.929(4)
P2 C9 1.758(4)
P2 C28 1.818(4)
P2 C22 1.906(4)
P3 C41 1.823(4)
P3 C39 1.832(4)
P3 C47 1.857(4)
P4 C53 1.816(4)
P4 C59 1.824(4)
P4 C40 1.942(4)
O1 C1 1.178(5)
O2 C2 1.114(5)
O3 C3 1.196(5)
O4 C4 1.130(5)
O5 C5 1.117(5)
O6 C6 1.187(5)
O7 C7 1.195(5)
C8 C9 1.526(5)
C10 C11 1.398(5)
C10 C15 1.417(5)
C11 C12 1.389(6)
C12 C13 1.402(6)
C13 C14 1.384(6)
C14 C15 1.397(5)
C16 C17 1.334(5)
C16 C21 1.440(5)
C17 C18 1.397(6)
C18 C19 1.440(6)
C19 C20 1.310(6)
C20 C21 1.414(5)
C22 C23 1.351(5)
C22 C27 1.391(5)
C23 C24 1.424(5)
C24 C25 1.382(6)
C25 C26 1.335(6)
C26 C27 1.428(5)
C28 C29 1.394(5)
C28 C33 1.467(6)
C29 C30 1.377(6)
C30 C31 1.463(7)
C31 C32 1.391(7)
C32 C33 1.383(6)
C34 C35 1.408(7)
C34 C38 1.467(6)
C35 C36 1.428(6)
C36 C37 1.454(7)
C37 C38 1.393(6)
C39 C40 1.523(5)
C41 C46 1.345(5)
C41 C42 1.478(5)
C42 C43 1.371(6)
C43 C44 1.354(7)
C44 C45 1.448(7)
C45 C46 1.392(6)
C47 C48 1.334(6)
C47 C52 1.359(5)
C48 C49 1.384(6)
C49 C50 1.358(7)
C50 C51 1.317(7)
C51 C52 1.387(6)
C53 C58 1.393(6)
C53 C54 1.475(6)
C54 C55 1.370(6)
C55 C56 1.382(8)
C56 C57 1.459(8)
C57 C58 1.372(6)
C59 C64 1.330(5)
C59 C60 1.379(5)
C60 C61 1.365(6)
C61 C62 1.309(6)
C62 C63 1.375(6)
C63 C64 1.366(6)
C65 C66 1.354(6)
C65 C69 1.423(6)
C66 C67 1.426(6)
C67 C68 1.377(6)
C68 C69 1.395(6)
Cl81 C80 1.826(9)
Cl82 C80 1.650(10)
Cl92 C90 1.747(13)
Cl91 C90 1.722(11)
